data_4322253
loop_
_publ_author_name
'Murray V. Baker'
'Michael R. North'
'Brian W. Skelton'
'Allan H. White'

_publ_contact_author
;
     M.V.Baker
     University of Western Australia
     Department of Chemistry
     Nedlands  6907
     Western Australia
     Australia 
;
_publ_contact_author_email mvb@chem.uwa.edu.au
_publ_contact_author_fax (61)_8_9380-1005
_publ_contact_author_phone (61)_8_9380-2576
_publ_section_title
;
 Oxidations of (R3tach)M(CO)3 Complexes [M = Cr, Mo, W; R3tach =
 1,3,5-Trialkyl-1,3,5-triazacyclohexane (R =t-Bu, Bn)]. Crystal Structures
 of (t-Bu3tach)MO3.15H2O (M = Mo, W)
;
_journal_name_full 'Inorganic Chemistry'
_journal_page_first 4515
_journal_page_last 4521
_journal_paper_doi 10.1021/ic990031z
_journal_volume 38
_journal_year 1999
_chemical_formula_analytical 'C15 H63 N3 Mo O18'
_chemical_formula_structural (C15H33N3)MoO3.15H2O
_chemical_formula_sum 'C15 H63 Mo N3 O18'
_chemical_formula_weight 669.61
_space_group_IT_number 161
_symmetry_cell_setting trigonal
_symmetry_space_group_name_Hall 'R 3 -2"c'
_symmetry_space_group_name_H-M 'R 3 c :H'
_audit_creation_date 98-07-12
_audit_creation_method from_xtal_archive_file_using_CIFIO
_cell_angle_alpha 90.00000
_cell_angle_beta 90.00000
_cell_angle_gamma 120.0000
_cell_formula_units_Z 6
_cell_length_a 21.026(2)
_cell_length_b 21.026(2)
_cell_length_c 13.418(2)
_cell_measurement_reflns_used 4826
_cell_measurement_temperature 293
_cell_measurement_theta_max 28.0
_cell_measurement_theta_min 1.2
_cell_volume 5137.3(10)
_computing_cell_refinement 'Bruker SAINT software'
_computing_data_collection 'Bruker Smart software'
_computing_data_reduction 'Bruker SAINT software'
_computing_molecular_graphics xtal
_computing_publication_material xtal_BONDLA_CIFIO
_computing_structure_refinement xtal_CRYLSQ
_computing_structure_solution xtal
_diffrn_ambient_temperature 293
_diffrn_measurement_device 'area detector'
_diffrn_measurement_method 'omega scan'
_diffrn_radiation_detector 'CCD area detector'
_diffrn_radiation_monochromator graphite
_diffrn_radiation_source 'sealed tube'
_diffrn_radiation_type Mo-K\a
_diffrn_radiation_wavelength 0.71073
_diffrn_reflns_av_R_equivalents 0.030
_diffrn_reflns_av_sigmaI/netI .046
_diffrn_reflns_limit_h_max 0
_diffrn_reflns_limit_h_min -24
_diffrn_reflns_limit_k_max 28
_diffrn_reflns_limit_k_min 0
_diffrn_reflns_limit_l_max 17
_diffrn_reflns_limit_l_min -18
_diffrn_reflns_number 17704
_diffrn_reflns_theta_max 30.53
_diffrn_reflns_theta_min 2.03
_diffrn_standards_decay_% 0
_exptl_absorpt_coefficient_mu 0.50
_exptl_absorpt_correction_T_max 0.80
_exptl_absorpt_correction_T_min 0.56
_exptl_absorpt_correction_type multi-scan
_exptl_absorpt_process_details 'Bruker SADABS'
_exptl_crystal_colour colourless
_exptl_crystal_density_diffrn 1.299
_exptl_crystal_description needle
_exptl_crystal_F_000 2160
_exptl_crystal_size_max 1.20
_exptl_crystal_size_mid 0.18
_exptl_crystal_size_min 0.15
_refine_diff_density_max .443
_refine_diff_density_min -.63
_refine_ls_abs_structure_details Flack_xabs_refined
_refine_ls_abs_structure_Flack 0.05(7)
_refine_ls_extinction_coef 9630(513)
_refine_ls_extinction_expression Eq22_p292_"Cryst._Comp."_Munksgaard_1970
_refine_ls_extinction_method Zachariasen
_refine_ls_goodness_of_fit_all 4.328
_refine_ls_goodness_of_fit_obs 3.747
_refine_ls_hydrogen_treatment noref
_refine_ls_matrix_type full
_refine_ls_number_constraints 0
_refine_ls_number_parameters 113
_refine_ls_number_reflns 1150
_refine_ls_number_restraints 0
_refine_ls_R_factor_all .042
_refine_ls_R_factor_obs .028
_refine_ls_shift/esd_max .031
_refine_ls_shift/esd_mean .006
_refine_ls_structure_factor_coef F
_refine_ls_weighting_scheme sigma
_refine_ls_wR_factor_all .043
_refine_ls_wR_factor_obs .032
_reflns_d_resolution_high .7
_reflns_d_resolution_low 9.993
_reflns_limit_h_max 24
_reflns_limit_h_min 0
_reflns_limit_k_max 24
_reflns_limit_k_min 0
_reflns_limit_l_max 18
_reflns_limit_l_min 0
_reflns_number_observed 2260
_reflns_number_total 1494
_reflns_observed_criterion refl_observed_if_F____>4.000_sigma(F___)
_cod_data_source_file ic990031z_2.cif
_cod_data_source_block n3moo3
_cod_original_cell_volume 5137.3(12)
_cod_original_sg_symbol_Hall r_3_-2"c
_cod_original_sg_symbol_H-M 'R 3 c'
_cod_original_formula_sum 'C15 H63 N3 Mo O18'
_cod_database_code 4322253

loop_
_symmetry_equiv_pos_as_xyz
+x,+y,+z
-y,+x-y,+z
-y,-x,1/2+z
-x+y,-x,+z
+x,+x-y,1/2+z
-x+y,+y,1/2+z
2/3+x,1/3+y,1/3+z
1/3+x,2/3+y,2/3+z
2/3-y,1/3+x-y,1/3+z
1/3-y,2/3+x-y,2/3+z
2/3-y,1/3-x,5/6+z
1/3-y,2/3-x,1/6+z
2/3-x+y,1/3-x,1/3+z
1/3-x+y,2/3-x,2/3+z
2/3+x,1/3+x-y,5/6+z
1/3+x,2/3+x-y,1/6+z
2/3-x+y,1/3+y,5/6+z
1/3-x+y,2/3+y,1/6+z

loop_
_atom_site_aniso_label
_atom_site_aniso_U_11
_atom_site_aniso_U_22
_atom_site_aniso_U_33
_atom_site_aniso_U_12
_atom_site_aniso_U_13
_atom_site_aniso_U_23
Mo .03033(17) .03033(17) .0213(2) .01517(9) .00000 .00000
O0 .0373(17) .047(2) .0334(15) .0197(18) -.0092(13) -.0045(17)
N1 .0288(19) .0272(19) .0254(15) .0163(15) -.0012(15) -.0009(15)
C11 .040(3) .039(3) .040(2) .026(2) -.0043(19) -.0067(19)
C12 .049(3) .034(3) .103(5) .026(3) .006(3) .008(3)
C13 .044(3) .047(3) .068(4) .031(3) -.019(3) -.011(3)
C14 .069(4) .072(4) .050(3) .050(3) -.004(3) -.022(3)
C1 .035(2) .030(2) .029(2) .017(2) -.0020(19) -.0041(15)
O01 .053(2) .056(3) .056(2) .027(2) .002(2) -.005(3)
O02 .046(2) .041(2) .053(2) .0200(19) .0031(17) .0040(18)
O03 .059(3) .080(3) .064(3) .026(3) .014(2) -.006(2)
O04 .060(3) .051(2) .064(3) .022(2) .005(2) .002(2)
O05 .047(2) .052(2) .060(2) .027(2) .002(2) .0051(19)

loop_
_atom_site_label
_atom_site_fract_x
_atom_site_fract_y
_atom_site_fract_z
_atom_site_U_iso_or_equiv
_atom_site_thermal_displace_type
_atom_site_calc_flag
_atom_site_calc_attached_atom
Mo .00000 .00000 .00000 .02731(18) Uani ? ?
O0 .08781(18) .0402(2) .0477(2) .0400(14) Uani ? ?
N1 .0302(2) -.0433(2) -.1458(2) .0261(15) Uani ? ?
C11 .0650(3) -.0918(3) -.1563(4) .037(2) Uani ? ?
C12 .0106(3) -.1694(3) -.1223(6) .060(3) Uani ? ?
C13 .1328(3) -.0603(3) -.0900(5) .049(3) Uani ? ?
C14 .0874(4) -.0930(4) -.2639(4) .057(3) Uani ? ?
C1 -.0445(3) -.0759(2) -.1889(3) .0309(18) Uani ? ?
O01 .4854(2) .4755(2) .7535(4) .055(2) Uani ? ?
O02 .2581(2) .4365(2) .2509(3) .0473(18) Uani ? ?
O03 .4901(3) .4246(3) .5680(4) .071(2) Uani ? ?
O04 .3661(2) .3325(2) .4502(3) .061(2) Uani ? ?
O05 .5945(2) .6273(2) .7707(3) .052(2) Uani ? ?
H1a -.04210 -.07240 -.26010 .04400 Uiso ? ?
H1b -.07550 -.12920 -.17110 .04400 Uiso ? ?
H12a .03180 -.20244 -.12840 .09500 Uiso ? ?
H12b -.00110 -.16761 -.05270 .09500 Uiso ? ?
H12c -.03620 -.19030 -.15870 .09500 Uiso ? ?
H13a .15830 -.08908 -.09210 .07500 Uiso ? ?
H13b .16740 -.00770 -.10260 .07500 Uiso ? ?
H13c .11470 -.06330 -.02000 .07500 Uiso ? ?
H14a .11190 -.12300 -.26930 .08400 Uiso ? ?
H14b .04220 -.11530 -.30410 .08400 Uiso ? ?
H14c .12140 -.04200 -.28530 .08400 Uiso ? ?
H03a .53426 .45744 .53162 .10400 Uiso ? ?
H03b .45786 .45786 .56802 .10400 Uiso ? ?
H05a .62620 .63150 .70657 .07400 Uiso ? ?
H05b .57970 .66670 .73596 .07400 Uiso ? ?

loop_
_atom_type_symbol
_atom_type_description
_atom_type_oxidation_number
_atom_type_number_in_cell
_atom_type_scat_dispersion_real
_atom_type_scat_dispersion_imag
_atom_type_scat_source
C ? 0 90 .002 .002 Int_Tables_Vol_IV_Tables_2.2B_and_2.3.1
O ? 0 108 .008 .006 Int_Tables_Vol_IV_Tables_2.2B_and_2.3.1
N ? 0 18 .004 .003 Int_Tables_Vol_IV_Tables_2.2B_and_2.3.1
Mo ? 0 6 -1.825 .688 Int_Tables_Vol_IV_Tables_2.2B_and_2.3.1
H ? 0 378 0 0 Int_Tables_Vol_IV_Tables_2.2B_and_2.3.1

loop_
_diffrn_attenuator_code
_diffrn_attenuator_scale
? ?

loop_
_geom_angle_atom_site_label_1
_geom_angle_atom_site_label_2
_geom_angle_atom_site_label_3
_geom_angle
_geom_angle_site_symmetry_1
_geom_angle_site_symmetry_2
_geom_angle_site_symmetry_3
_geom_angle_publ_flag
O0 Mo N1 93.85(16) . . . ?
O0 Mo O0 107.06(18) . . 2 ?
O0 Mo N1 91.10(14) . . 2 ?
O0 Mo O0 107.06(18) . . 4 ?
O0 Mo N1 146.21(13) . . 4 ?
N1 Mo O0 146.21(16) . . 2 ?
N1 Mo N1 58.76(15) . . 2 ?
N1 Mo O0 91.10(15) . . 4 ?
N1 Mo N1 58.76(16) . . 4 ?
O0 Mo N1 93.85(16) 2 . 2 ?
O0 Mo O0 107.06(18) 2 . 4 ?
O0 Mo N1 91.10(16) 2 . 4 ?
N1 Mo O0 146.21(13) 2 . 4 ?
N1 Mo N1 58.76(11) 2 . 4 ?
O0 Mo N1 93.85(14) 4 . 4 ?
Mo N1 C11 129.8(3) . . . ?
Mo N1 C1 94.2(3) . . . ?
Mo N1 C1 94.1(3) . . 2 ?
C11 N1 C1 113.9(3) . . . ?
C11 N1 C1 113.4(4) . . 2 ?
C1 N1 C1 108.2(4) . . 2 ?
N1 C11 C12 109.6(5) . . . ?
N1 C11 C13 108.1(4) . . . ?
N1 C11 C14 110.6(5) . . . ?
C12 C11 C13 109.2(5) . . . ?
C12 C11 C14 109.9(5) . . . ?
C13 C11 C14 109.4(5) . . . ?
C11 C12 H12a 111.3(6) . . . ?
C11 C12 H12b 108.4(5) . . . ?
C11 C12 H12c 112.1(6) . . . ?
H12a C12 H12b 108.5(7) . . . ?
H12a C12 H12c 110.1(6) . . . ?
H12b C12 H12c 106.2(6) . . . ?
C11 C13 H13a 113.1(5) . . . ?
C11 C13 H13b 113.1(6) . . . ?
C11 C13 H13c 106.1(5) . . . ?
H13a C13 H13b 111.0(6) . . . ?
H13a C13 H13c 107.0(7) . . . ?
H13b C13 H13c 105.9(6) . . . ?
C11 C14 H14a 109.9(6) . . . ?
C11 C14 H14b 107.1(6) . . . ?
C11 C14 H14c 108.7(6) . . . ?
H14a C14 H14b 109.8(7) . . . ?
H14a C14 H14c 110.0(7) . . . ?
H14b C14 H14c 111.2(7) . . . ?
N1 C1 H1a 110.6(4) . . . ?
N1 C1 H1b 111.7(5) . . . ?
N1 C1 N1 103.4(3) . . 4 ?
H1a C1 H1b 107.6(4) . . . ?
H1a C1 N1 111.2(5) . . 4 ?
H1b C1 N1 112.4(4) . . 4 ?
H03a O03 H03b 101.8(5) . . . ?
H05a O05 H05b 89.7(3) . . . ?

loop_
_geom_bond_atom_site_label_1
_geom_bond_atom_site_label_2
_geom_bond_distance
_geom_bond_site_symmetry_1
_geom_bond_site_symmetry_2
_geom_bond_publ_flag
Mo O0 1.724(3) . . ?
Mo N1 2.374(3) . . ?
Mo O0 1.724(3) . 2 ?
Mo N1 2.374(3) . 2 ?
Mo O0 1.724(3) . 4 ?
Mo N1 2.374(3) . 4 ?
N1 C11 1.531(6) . . ?
N1 C1 1.481(6) . . ?
N1 C1 1.487(6) . 2 ?
C11 C12 1.521(8) . . ?
C11 C13 1.523(8) . . ?
C11 C14 1.522(7) . . ?
C12 H12a .998(6) . . ?
C12 H12b .971(7) . . ?
C12 H12c .984(6) . . ?
C13 H13a .990(6) . . ?
C13 H13b .989(6) . . ?
C13 H13c 1.003(6) . . ?
C14 H14a .998(7) . . ?
C14 H14b .984(7) . . ?
C14 H14c .988(7) . . ?
C1 H1a .958(4) . . ?
C1 H1b 1.004(4) . . ?
O03 H03a .968(5) . . ?
O03 H03b 1.193(5) . . ?
O05 H05a 1.065(4) . . ?
O05 H05b 1.122(4) . . ?

loop_
_geom_contact_atom_site_label_1
_geom_contact_atom_site_label_2
_geom_contact_distance
_geom_contact_site_symmetry_1
_geom_contact_site_symmetry_2
_geom_contact_publ_flag
Mo C11 3.554(8) . 4 ?
Mo C11 3.554(8) . 2 ?
Mo C11 3.554(5) . . ?
Mo C1 2.890(4) . . ?
Mo C1 2.890(4) . 2 ?
Mo C1 2.890(5) . 4 ?
Mo H1b 3.2952(3) . 4 ?
Mo H1b 3.2952(3) . 2 ?
Mo H1b 3.2952(3) . . ?
Mo H13c 3.2969(3) . 4 ?
Mo H13c 3.2969(2) . . ?
Mo H13c 3.2969(3) . 2 ?
O0 O0 2.773(6) . 4 ?
O0 O0 2.773(5) . 2 ?
O0 N1 2.960(5) . 2 ?
O0 N1 3.026(5) . . ?
O0 O02 2.745(5) . 11_554 ?
O0 H1a 2.602(3) . 3 ?
O0 H12b 2.689(3) . 2 ?
O0 H13c 2.666(4) . . ?
N1 N1 2.329(8) . 2 ?
N1 N1 2.329(8) . 4 ?
N1 C12 2.493(7) . . ?
N1 C13 2.472(7) . . ?
N1 C14 2.511(7) . . ?
N1 C1 2.794(8) . 4 ?
N1 H1a 2.039(3) . 2 ?
N1 H1a 2.027(3) . . ?
N1 H1b 2.075(4) . . ?
N1 H1b 2.088(4) . 2 ?
N1 H12b 2.666(4) . . ?
N1 H12c 2.687(4) . . ?
N1 H13b 2.657(4) . . ?
N1 H13c 2.633(4) . . ?
N1 H14b 2.693(3) . . ?
N1 H14c 2.670(3) . . ?
C11 C1 2.524(7) . . ?
C11 C1 2.522(11) . 2 ?
C11 H1b 2.663(5) . 2 ?
C11 H1b 2.657(5) . . ?
C11 H12a 2.101(5) . . ?
C11 H12b 2.047(5) . . ?
C11 H12c 2.100(5) . . ?
C11 H13a 2.117(5) . . ?
C11 H13b 2.116(5) . . ?
C11 H13c 2.042(5) . . ?
C11 H14a 2.085(5) . . ?
C11 H14b 2.042(5) . . ?
C11 H14c 2.063(5) . . ?
C12 C13 2.481(8) . . ?
C12 C14 2.492(9) . . ?
C12 C1 2.880(7) . . ?
C12 H1b 2.440(6) . . ?
C12 H13c 2.602(6) . . ?
C12 H14b 2.633(7) . . ?
C13 C14 2.485(9) . . ?
C13 H1b 2.668(6) . 2 ?
C13 H12b 2.629(6) . . ?
C13 H14a 2.672(6) . . ?
C13 H14c 2.677(7) . . ?
C14 C1 2.923(11) . 2 ?
C14 H12a 2.698(6) . . ?
C1 C1 2.404(8) . 2 ?
C1 C1 2.404(6) . 4 ?
C1 H1a 2.533(4) . 4 ?
C1 H1a 2.540(4) . 2 ?
C1 H12c 2.530(4) . . ?
C1 H14c 2.539(5) . 4 ?
O01 O02 2.813(7) . 14 ?
O01 O03 2.729(7) . . ?
O01 O04 2.869(7) . 9 ?
O01 O05 2.860(6) . . ?
O01 H03b 2.540(6) . . ?
O02 O03 2.749(6) . 15_454 ?
O02 O05 2.806(6) . 3_664 ?
O02 H03a 1.852(4) . 15_454 ?
O02 H05b 1.787(4) . 3_664 ?
O03 O04 2.828(6) . . ?
O04 O05 2.847(6) . 15_454 ?
O04 O05 2.822(6) . 3_664 ?
O04 H05a 1.920(4) . 15_454 ?
O04 H05b 2.760(4) . 15_454 ?
H1a H1a 2.29351(16) . 2 ?
H1a H1a 2.2935(2) . 4 ?
H1a H1b 1.58332(15) . . ?
H1a H14c 2.2479(2) . 4 ?
H1b H12c 1.85000(13) . . ?
H1b H13b 2.04781(18) . 4 ?
H12a H12b 1.59786(12) . . ?
H12a H12c 1.62470(13) . . ?
H12a H03b 2.05900(18) . 7_444 ?
H12b H12c 1.5631(2) . . ?
H12b H13c 2.36452(16) . . ?
H13a H13b 1.63000(16) . . ?
H13a H13c 1.60221(11) . . ?
H13a H03b 2.2498(2) . 7_444 ?
H13b H13c 1.58981(13) . . ?
H14a H14b 1.62149(13) . . ?
H14a H14c 1.62677(16) . . ?
H14b H14c 1.62651(11) . . ?
H03a H03b 1.68324(15) . . ?
H05a H05b 1.54364(10) . . ?

loop_
_reflns_scale_group_code
_reflns_scale_meas_F
? 5.0523
